data_2240932
loop_
_publ_author_name
'Ezhilarasi, K. S.'
'Akila, A.'
'Ponnuswamy, S.'
'Revathi, B. K.'
'Usha, G.'

_publ_section_title
;
 Crystal structure of
 2,2,4-trimethyl-2,3,4,5-tetrahydro-1<i>H</i>-benzo[<i>b</i>][1,4]diazepine
 hemihydrate
;
_journal_issue 8
_journal_name_full 'Acta Crystallographica Section E'
_journal_page_first o570
_journal_page_last o571
_journal_paper_doi 10.1107/S2056989015013201
_journal_volume 71
_journal_year 2015
_chemical_formula_iupac 'C12 H18 N2 , 0.5H2 O'
_chemical_formula_moiety 'C12 H18 N2 , 0.5(H2 O)'
_chemical_formula_sum 'C12 H19 N2 O0.5'
_chemical_formula_weight 199.29
_chemical_name_systematic
;
2,2,4-Trimethyl-2,3,4,5-tetrahydro-1<i>H</i>-benzo[<i>b</i>][1,4]diazepine
hemihydrate
;
_space_group_crystal_system monoclinic
_space_group_IT_number 14
_space_group_name_Hall '-P 2ybc'
_space_group_name_H-M_alt 'P 1 21/c 1'
_symmetry_space_group_name_Hall '-P 2ybc'
_symmetry_space_group_name_H-M 'P 1 21/c 1'
_atom_sites_solution_hydrogens mixed
_audit_creation_method SHELXL-2014/6
_cell_angle_alpha 90
_cell_angle_beta 100.483(3)
_cell_angle_gamma 90
_cell_formula_units_Z 8
_cell_length_a 9.0548(10)
_cell_length_b 23.246(2)
_cell_length_c 11.5613(14)
_cell_measurement_temperature 293(2)
_cell_measurement_theta_max 24.880
_cell_measurement_theta_min 1.75
_cell_volume 2392.9(4)
_computing_cell_refinement
;
SAINT (Bruker, 2008)
;
_computing_data_collection
;
APEX2 (Bruker, 2008)
;
_computing_data_reduction
;
SAINT (Bruker, 2008)
;
_computing_molecular_graphics
;
ORTEP-3 for Windows (Farrugia, 2012) and Mercury (Macrae <i>et al.</i>,
2008)
;
_computing_publication_material
;
SHELXL2014/6 (Sheldrick, 2015) and PLATON (Spek, 2009)
;
_computing_structure_refinement
;
SHELXL2014/6 (Sheldrick, 2015)
;
_computing_structure_solution
;
SHELXS97 (Sheldrick, 2008)
;
_diffrn_ambient_temperature 293(2)
_diffrn_measured_fraction_theta_full 0.964
_diffrn_measured_fraction_theta_max 0.999
_diffrn_measurement_device_type 'Bruker Kappa APEXII CCD'
_diffrn_measurement_method '\w and \f scan'
_diffrn_radiation_monochromator graphite
_diffrn_radiation_source 'fine-focus sealed tube'
_diffrn_radiation_type MoK\a
_diffrn_radiation_wavelength 0.71073
_diffrn_reflns_av_R_equivalents 0.0415
_diffrn_reflns_limit_h_max 10
_diffrn_reflns_limit_h_min -10
_diffrn_reflns_limit_k_max 26
_diffrn_reflns_limit_k_min -27
_diffrn_reflns_limit_l_max 13
_diffrn_reflns_limit_l_min -13
_diffrn_reflns_number 22443
_diffrn_reflns_theta_full 25.242
_diffrn_reflns_theta_max 24.881
_diffrn_reflns_theta_min 2.287
_exptl_absorpt_coefficient_mu 0.069
_exptl_absorpt_correction_T_max 0.986
_exptl_absorpt_correction_T_min 0.980
_exptl_absorpt_correction_type multi-scan
_exptl_absorpt_process_details
;
(SADABS; Bruker, 2008)
;
_exptl_crystal_colour colorless
_exptl_crystal_density_diffrn 1.106
_exptl_crystal_description block
_exptl_crystal_F_000 872
_exptl_crystal_size_max 0.30
_exptl_crystal_size_mid 0.25
_exptl_crystal_size_min 0.20
_refine_diff_density_max 0.479
_refine_diff_density_min -0.204
_refine_ls_extinction_coef 0.0040(10)
_refine_ls_extinction_expression Fc^*^=kFc[1+0.001xFc^2^\l^3^/sin(2\q)]^-1/4^
_refine_ls_extinction_method SHELXL
_refine_ls_goodness_of_fit_ref 1.025
_refine_ls_hydrogen_treatment mixed
_refine_ls_matrix_type full
_refine_ls_number_parameters 293
_refine_ls_number_reflns 4161
_refine_ls_number_restraints 4
_refine_ls_restrained_S_all 1.024
_refine_ls_R_factor_all 0.1067
_refine_ls_R_factor_gt 0.0508
_refine_ls_shift/su_max 0.000
_refine_ls_shift/su_mean 0.000
_refine_ls_structure_factor_coef Fsqd
_refine_ls_weighting_details 'w=1/[\s^2^(Fo^2^)+(0.0621P)^2^+0.8577P] where P=(Fo^2^+2Fc^2^)/3'
_refine_ls_weighting_scheme calc
_refine_ls_wR_factor_gt 0.1228
_refine_ls_wR_factor_ref 0.1540
_reflns_number_gt 2416
_reflns_number_total 4161
_reflns_threshold_expression 'I > 2\s(I)'
_cod_data_source_file su5164sup1.cif
_cod_data_source_block I
_cod_database_code 2240932
_shelx_space_group_comment
;
The symmetry employed for this shelxl refinement is uniquely defined
by the following loop, which should always be used as a source of
symmetry information in preference to the above space-group names.
They are only intended as comments.
;
_shelxl_version_number 2014/6

loop_
_space_group_symop_operation_xyz
'x, y, z'
'-x, y+1/2, -z+1/2'
'-x, -y, -z'
'x, -y-1/2, z-1/2'

loop_
_atom_site_type_symbol
_atom_site_label
_atom_site_fract_x
_atom_site_fract_y
_atom_site_fract_z
_atom_site_U_iso_or_equiv
_atom_site_adp_type
_atom_site_calc_flag
_atom_site_occupancy
N N1 0.7167(2) 0.31832(9) 0.7595(2) 0.0571(6) Uani d 1
H H1N 0.736(3) 0.3010(10) 0.7008(18) 0.057(8) Uiso d 1
N N2 0.7489(2) 0.37679(9) 0.97935(19) 0.0501(5) Uani d 1
H H2N 0.781(2) 0.3936(9) 1.0446(16) 0.045(7) Uiso d 1
C C13 0.8453(2) 0.38831(9) 0.8995(2) 0.0428(6) Uani d 1
C C14 0.8286(2) 0.36004(10) 0.7919(2) 0.0452(6) Uani d 1
C C15 0.9343(3) 0.36978(12) 0.7212(2) 0.0594(7) Uani d 1
H H15 0.9214 0.3525 0.6475 0.071 Uiso calc 1
C C16 1.0578(3) 0.40420(12) 0.7569(3) 0.0630(7) Uani d 1
H H16 1.1290 0.4089 0.7090 0.076 Uiso calc 1
C C17 1.0752(3) 0.43161(12) 0.8637(3) 0.0620(7) Uani d 1
H H17 1.1583 0.4549 0.8891 0.074 Uiso calc 1
C C18 0.9676(3) 0.42414(10) 0.9325(2) 0.0552(7) Uani d 1
H H18 0.9774 0.4438 1.0035 0.066 Uiso calc 1
C C19 0.5856(3) 0.38711(10) 0.9469(2) 0.0545(7) Uani d 1
C C20 0.5126(3) 0.33939(11) 0.8667(2) 0.0594(7) Uani d 1
H H20A 0.5330 0.3032 0.9085 0.071 Uiso calc 1
H H20B 0.4048 0.3453 0.8536 0.071 Uiso calc 1
C C21 0.5583(3) 0.33282(12) 0.7482(2) 0.0614(7) Uani d 1
H H21 0.5391 0.3691 0.7047 0.074 Uiso calc 1
C C22 0.4666(4) 0.28509(16) 0.6785(3) 0.0966(11) Uani d 1
H H22A 0.4946 0.2817 0.6026 0.145 Uiso calc 1
H H22B 0.3617 0.2942 0.6689 0.145 Uiso calc 1
H H22C 0.4858 0.2493 0.7201 0.145 Uiso calc 1
C C23 0.5232(4) 0.38475(14) 1.0604(3) 0.0832(9) Uani d 1
H H23A 0.5673 0.4149 1.1122 0.125 Uiso calc 1
H H23B 0.5467 0.3482 1.0978 0.125 Uiso calc 1
H H23C 0.4162 0.3897 1.0429 0.125 Uiso calc 1
C C24 0.5541(4) 0.44577(13) 0.8872(3) 0.0859(10) Uani d 1
H H24A 0.5998 0.4755 0.9394 0.129 Uiso calc 1
H H24B 0.4477 0.4520 0.8684 0.129 Uiso calc 1
H H24C 0.5952 0.4466 0.8163 0.129 Uiso calc 1
N N3 0.9623(2) 0.08032(10) 0.75961(19) 0.0552(6) Uani d 1
H H3N 0.959(3) 0.0442(8) 0.738(2) 0.060(8) Uiso d 1
N N4 0.9115(2) 0.19484(10) 0.8412(2) 0.0564(6) Uani d 1
H H4N 0.878(3) 0.2259(9) 0.867(2) 0.071(9) Uiso d 1
C C1 0.8201(3) 0.14813(10) 0.8611(2) 0.0485(6) Uani d 1
C C2 0.6969(3) 0.15719(13) 0.9136(2) 0.0608(7) Uani d 1
H H2 0.6789 0.1940 0.9392 0.073 Uiso calc 1
C C3 0.6004(3) 0.11377(14) 0.9293(3) 0.0703(8) Uani d 1
H H3 0.5172 0.1214 0.9636 0.084 Uiso calc 1
C C4 0.6268(3) 0.05903(14) 0.8944(3) 0.0698(8) Uani d 1
H H4 0.5626 0.0291 0.9056 0.084 Uiso calc 1
C C5 0.7493(3) 0.04893(11) 0.8427(2) 0.0600(7) Uani d 1
H H5 0.7674 0.0117 0.8195 0.072 Uiso calc 1
C C6 0.8469(3) 0.09240(11) 0.8238(2) 0.0480(6) Uani d 1
C C7 1.1215(3) 0.09048(12) 0.8137(2) 0.0566(7) Uani d 1
C C8 1.1544(3) 0.15471(13) 0.8175(3) 0.0656(8) Uani d 1
H H8A 1.2614 0.1596 0.8452 0.079 Uiso calc 1
H H8B 1.1324 0.1690 0.7374 0.079 Uiso calc 1
C C9 1.0732(3) 0.19262(11) 0.8915(3) 0.0605(7) Uani d 1
H H9 1.0863 0.1767 0.9713 0.073 Uiso calc 1
C C10 1.2146(3) 0.06159(16) 0.7333(3) 0.0893(11) Uani d 1
H H10A 1.1937 0.0211 0.7296 0.134 Uiso calc 1
H H10B 1.3194 0.0676 0.7636 0.134 Uiso calc 1
H H10C 1.1896 0.0778 0.6558 0.134 Uiso calc 1
C C11 1.1571(3) 0.06352(13) 0.9354(3) 0.0776(9) Uani d 1
H H11A 1.1452 0.0225 0.9288 0.116 Uiso calc 1
H H11B 1.0899 0.0786 0.9833 0.116 Uiso calc 1
H H11C 1.2588 0.0724 0.9710 0.116 Uiso calc 1
C C12 1.1335(3) 0.25374(14) 0.8980(3) 0.0984(12) Uani d 1
H H12A 1.0794 0.2768 0.9452 0.148 Uiso calc 1
H H12B 1.1209 0.2696 0.8201 0.148 Uiso calc 1
H H12C 1.2382 0.2535 0.9327 0.148 Uiso calc 1
O O1 0.8427(3) 0.26647(10) 1.0918(3) 0.0817(7) Uani d 1
H H1W 0.861(4) 0.2794(15) 1.161(3) 0.098(14) Uiso d 1
H H2W 0.809(4) 0.2957(17) 1.050(3) 0.114(15) Uiso d 1

loop_
_atom_site_aniso_label
_atom_site_aniso_U_11
_atom_site_aniso_U_22
_atom_site_aniso_U_33
_atom_site_aniso_U_12
_atom_site_aniso_U_13
_atom_site_aniso_U_23
N1 0.0624(15) 0.0558(13) 0.0550(15) -0.0084(11) 0.0155(12) -0.0159(11)
N2 0.0565(13) 0.0543(13) 0.0407(13) -0.0018(10) 0.0117(11) -0.0061(11)
C13 0.0454(14) 0.0404(13) 0.0432(15) 0.0044(11) 0.0098(11) 0.0019(11)
C14 0.0455(14) 0.0449(14) 0.0450(15) 0.0016(11) 0.0078(11) 0.0002(11)
C15 0.0599(17) 0.0710(18) 0.0489(16) -0.0039(14) 0.0142(13) -0.0050(13)
C16 0.0556(17) 0.0743(18) 0.0628(19) -0.0033(14) 0.0206(14) 0.0047(16)
C17 0.0502(16) 0.0662(18) 0.068(2) -0.0099(13) 0.0071(14) 0.0016(15)
C18 0.0579(16) 0.0551(16) 0.0511(17) -0.0044(13) 0.0058(13) -0.0073(12)
C19 0.0508(15) 0.0552(16) 0.0618(18) 0.0055(12) 0.0216(13) 0.0000(13)
C20 0.0494(15) 0.0621(17) 0.0684(19) -0.0023(12) 0.0150(13) 0.0008(14)
C21 0.0542(16) 0.0690(18) 0.0604(19) -0.0100(13) 0.0086(13) -0.0041(14)
C22 0.080(2) 0.120(3) 0.088(3) -0.040(2) 0.0105(18) -0.031(2)
C23 0.082(2) 0.097(2) 0.080(2) -0.0006(18) 0.0405(18) -0.0111(18)
C24 0.079(2) 0.069(2) 0.113(3) 0.0140(16) 0.0257(19) 0.0008(18)
N3 0.0463(13) 0.0679(16) 0.0517(14) 0.0055(11) 0.0100(10) -0.0027(12)
N4 0.0496(13) 0.0521(14) 0.0662(16) 0.0015(11) 0.0073(11) 0.0007(11)
C1 0.0411(14) 0.0554(16) 0.0462(15) 0.0010(12) 0.0006(11) 0.0032(12)
C2 0.0429(15) 0.0755(19) 0.0633(18) 0.0046(14) 0.0081(13) -0.0101(14)
C3 0.0455(16) 0.095(2) 0.073(2) 0.0023(16) 0.0178(14) -0.0012(17)
C4 0.0516(17) 0.080(2) 0.079(2) -0.0084(15) 0.0143(15) 0.0148(17)
C5 0.0556(16) 0.0565(16) 0.0675(19) 0.0021(13) 0.0100(14) 0.0074(13)
C6 0.0399(14) 0.0614(16) 0.0418(15) 0.0022(12) 0.0052(11) 0.0058(12)
C7 0.0438(15) 0.0738(19) 0.0522(17) 0.0099(13) 0.0087(12) 0.0064(14)
C8 0.0404(14) 0.090(2) 0.0657(19) -0.0016(14) 0.0076(13) 0.0205(16)
C9 0.0480(15) 0.0640(18) 0.0665(19) -0.0068(13) 0.0027(13) 0.0078(14)
C10 0.0529(18) 0.131(3) 0.086(2) 0.0169(18) 0.0190(16) -0.014(2)
C11 0.0698(19) 0.084(2) 0.075(2) 0.0150(15) 0.0010(16) 0.0181(17)
C12 0.069(2) 0.074(2) 0.145(3) -0.0189(17) 0.001(2) 0.008(2)
O1 0.120(2) 0.0592(14) 0.0643(16) -0.0014(13) 0.0126(14) 0.0038(13)

loop_
_atom_type_symbol
_atom_type_description
_atom_type_scat_dispersion_real
_atom_type_scat_dispersion_imag
_atom_type_scat_source
C C 0.0033 0.0016 'International Tables Vol C Tables 4.2.6.8 and 6.1.1.4'
H H 0.0000 0.0000 'International Tables Vol C Tables 4.2.6.8 and 6.1.1.4'
N N 0.0061 0.0033 'International Tables Vol C Tables 4.2.6.8 and 6.1.1.4'
O O 0.0106 0.0060 'International Tables Vol C Tables 4.2.6.8 and 6.1.1.4'

loop_
_geom_angle_atom_site_label_1
_geom_angle_atom_site_label_2
_geom_angle_atom_site_label_3
_geom_angle
C14 N1 C21 121.0(2)
C14 N1 H1N 107.4(18)
C21 N1 H1N 113.0(18)
C13 N2 C19 121.0(2)
C13 N2 H2N 109.9(16)
C19 N2 H2N 108.4(15)
C18 C13 C14 118.9(2)
C18 C13 N2 119.7(2)
C14 C13 N2 121.2(2)
C15 C14 C13 118.4(2)
C15 C14 N1 119.9(2)
C13 C14 N1 121.4(2)
C16 C15 C14 121.9(3)
C16 C15 H15 119.0
C14 C15 H15 119.0
C17 C16 C15 119.6(3)
C17 C16 H16 120.2
C15 C16 H16 120.2
C16 C17 C18 118.9(3)
C16 C17 H17 120.5
C18 C17 H17 120.5
C17 C18 C13 122.1(2)
C17 C18 H18 118.9
C13 C18 H18 118.9
N2 C19 C20 109.9(2)
N2 C19 C23 106.7(2)
C20 C19 C23 108.2(2)
N2 C19 C24 110.8(2)
C20 C19 C24 110.5(2)
C23 C19 C24 110.7(2)
C21 C20 C19 117.9(2)
C21 C20 H20A 107.8
C19 C20 H20A 107.8
C21 C20 H20B 107.8
C19 C20 H20B 107.8
H20A C20 H20B 107.2
N1 C21 C20 111.7(2)
N1 C21 C22 108.2(2)
C20 C21 C22 109.9(2)
N1 C21 H21 109.0
C20 C21 H21 109.0
C22 C21 H21 109.0
C21 C22 H22A 109.5
C21 C22 H22B 109.5
H22A C22 H22B 109.5
C21 C22 H22C 109.5
H22A C22 H22C 109.5
H22B C22 H22C 109.5
C19 C23 H23A 109.5
C19 C23 H23B 109.5
H23A C23 H23B 109.5
C19 C23 H23C 109.5
H23A C23 H23C 109.5
H23B C23 H23C 109.5
C19 C24 H24A 109.5
C19 C24 H24B 109.5
H24A C24 H24B 109.5
C19 C24 H24C 109.5
H24A C24 H24C 109.5
H24B C24 H24C 109.5
C6 N3 C7 120.1(2)
C6 N3 H3N 110.3(17)
C7 N3 H3N 104.9(17)
C1 N4 C9 118.6(2)
C1 N4 H4N 109.9(18)
C9 N4 H4N 106.1(19)
C2 C1 C6 118.4(2)
C2 C1 N4 120.0(2)
C6 C1 N4 121.5(2)
C3 C2 C1 122.2(3)
C3 C2 H2 118.9
C1 C2 H2 118.9
C2 C3 C4 119.8(3)
C2 C3 H3 120.1
C4 C3 H3 120.1
C3 C4 C5 119.0(3)
C3 C4 H4 120.5
C5 C4 H4 120.5
C4 C5 C6 122.2(3)
C4 C5 H5 118.9
C6 C5 H5 118.9
C5 C6 C1 118.3(2)
C5 C6 N3 119.4(2)
C1 C6 N3 122.1(2)
N3 C7 C10 106.1(2)
N3 C7 C11 110.6(2)
C10 C7 C11 109.6(2)
N3 C7 C8 109.8(2)
C10 C7 C8 108.9(2)
C11 C7 C8 111.7(2)
C9 C8 C7 118.4(2)
C9 C8 H8A 107.7
C7 C8 H8A 107.7
C9 C8 H8B 107.7
C7 C8 H8B 107.7
H8A C8 H8B 107.1
N4 C9 C8 110.3(2)
N4 C9 C12 108.0(2)
C8 C9 C12 111.5(2)
N4 C9 H9 109.0
C8 C9 H9 109.0
C12 C9 H9 109.0
C7 C10 H10A 109.5
C7 C10 H10B 109.5
H10A C10 H10B 109.5
C7 C10 H10C 109.5
H10A C10 H10C 109.5
H10B C10 H10C 109.5
C7 C11 H11A 109.5
C7 C11 H11B 109.5
H11A C11 H11B 109.5
C7 C11 H11C 109.5
H11A C11 H11C 109.5
H11B C11 H11C 109.5
C9 C12 H12A 109.5
C9 C12 H12B 109.5
H12A C12 H12B 109.5
C9 C12 H12C 109.5
H12A C12 H12C 109.5
H12B C12 H12C 109.5
H1W O1 H2W 104(3)

loop_
_geom_bond_atom_site_label_1
_geom_bond_atom_site_label_2
_geom_bond_distance
N1 C14 1.404(3)
N1 C21 1.455(3)
N1 H1N 0.835(16)
N2 C13 1.406(3)
N2 C19 1.477(3)
N2 H2N 0.852(16)
C13 C18 1.382(3)
C13 C14 1.391(3)
C14 C15 1.386(3)
C15 C16 1.376(4)
C15 H15 0.9300
C16 C17 1.372(4)
C16 H16 0.9300
C17 C18 1.377(4)
C17 H17 0.9300
C18 H18 0.9300
C19 C20 1.518(4)
C19 C23 1.521(4)
C19 C24 1.532(4)
C20 C21 1.510(4)
C20 H20A 0.9700
C20 H20B 0.9700
C21 C22 1.525(4)
C21 H21 0.9800
C22 H22A 0.9600
C22 H22B 0.9600
C22 H22C 0.9600
C23 H23A 0.9600
C23 H23B 0.9600
C23 H23C 0.9600
C24 H24A 0.9600
C24 H24B 0.9600
C24 H24C 0.9600
N3 C6 1.415(3)
N3 C7 1.482(3)
N3 H3N 0.874(16)
N4 C1 1.410(3)
N4 C9 1.475(3)
N4 H4N 0.856(17)
C1 C2 1.380(3)
C1 C6 1.400(3)
C2 C3 1.368(4)
C2 H2 0.9300
C3 C4 1.369(4)
C3 H3 0.9300
C4 C5 1.373(4)
C4 H4 0.9300
C5 C6 1.386(3)
C5 H5 0.9300
C7 C10 1.520(4)
C7 C11 1.520(4)
C7 C8 1.522(4)
C8 C9 1.510(4)
C8 H8A 0.9700
C8 H8B 0.9700
C9 C12 1.519(4)
C9 H9 0.9800
C10 H10A 0.9600
C10 H10B 0.9600
C10 H10C 0.9600
C11 H11A 0.9600
C11 H11B 0.9600
C11 H11C 0.9600
C12 H12A 0.9600
C12 H12B 0.9600
C12 H12C 0.9600
O1 H1W 0.84(4)
O1 H2W 0.86(4)

loop_
_geom_hbond_atom_site_label_D
_geom_hbond_atom_site_label_H
_geom_hbond_atom_site_label_A
_geom_hbond_site_symmetry_A
_geom_hbond_distance_DH
_geom_hbond_distance_HA
_geom_hbond_distance_DA
_geom_hbond_angle_DHA
N1 H1N O1 4_565 0.835(16) 2.328(18) 3.122(3) 159(2)
O1 H1W N4 4_566 0.84(4) 2.14(4) 2.976(4) 175(3)
O1 H2W N2 . 0.86(4) 2.09(4) 2.930(3) 167(4)

loop_
_geom_torsion_atom_site_label_1
_geom_torsion_atom_site_label_2
_geom_torsion_atom_site_label_3
_geom_torsion_atom_site_label_4
_geom_torsion
C19 N2 C13 C18 125.4(2)
C19 N2 C13 C14 -60.9(3)
C18 C13 C14 C15 -1.1(3)
N2 C13 C14 C15 -174.8(2)
C18 C13 C14 N1 172.8(2)
N2 C13 C14 N1 -1.0(3)
C21 N1 C14 C15 -125.1(3)
C21 N1 C14 C13 61.1(3)
C13 C14 C15 C16 3.1(4)
N1 C14 C15 C16 -170.8(2)
C14 C15 C16 C17 -2.4(4)
C15 C16 C17 C18 -0.3(4)
C16 C17 C18 C13 2.3(4)
C14 C13 C18 C17 -1.6(4)
N2 C13 C18 C17 172.2(2)
C13 N2 C19 C20 76.8(3)
C13 N2 C19 C23 -166.1(2)
C13 N2 C19 C24 -45.6(3)
N2 C19 C20 C21 -63.4(3)
C23 C19 C20 C21 -179.5(2)
C24 C19 C20 C21 59.2(3)
C14 N1 C21 C20 -75.5(3)
C14 N1 C21 C22 163.4(2)
C19 C20 C21 N1 63.1(3)
C19 C20 C21 C22 -176.8(2)
C9 N4 C1 C2 123.2(3)
C9 N4 C1 C6 -59.8(3)
C6 C1 C2 C3 -0.5(4)
N4 C1 C2 C3 176.6(2)
C1 C2 C3 C4 1.3(4)
C2 C3 C4 C5 -0.8(4)
C3 C4 C5 C6 -0.4(4)
C4 C5 C6 C1 1.2(4)
C4 C5 C6 N3 -173.7(2)
C2 C1 C6 C5 -0.7(3)
N4 C1 C6 C5 -177.8(2)
C2 C1 C6 N3 174.1(2)
N4 C1 C6 N3 -3.0(4)
C7 N3 C6 C5 -122.3(3)
C7 N3 C6 C1 63.0(3)
C6 N3 C7 C10 168.2(2)
C6 N3 C7 C11 49.4(3)
C6 N3 C7 C8 -74.3(3)
N3 C7 C8 C9 63.8(3)
C10 C7 C8 C9 179.5(2)
C11 C7 C8 C9 -59.3(3)
C1 N4 C9 C8 78.6(3)
C1 N4 C9 C12 -159.3(3)
C7 C8 C9 N4 -67.3(3)
C7 C8 C9 C12 172.7(2)

_cod_database_fobs_code 2240932
